data_7048242
loop_
_publ_author_name
'Foreman, Mark R St-J'
'Hill, Anthony F.'
'Ma, Chenxi'
'Tshabang, Never'
'White, Andrew J. P.'

_publ_section_title
;
 Synthesis and ligand substitution reactions of
 \k<sup>4</sup>-B,S,S',S''-ruthenaboratranes.
;
_journal_issue 1
_journal_name_full 'Dalton transactions (Cambridge, England : 2003)'
_journal_page_first 209
_journal_page_last 219
_journal_paper_doi 10.1039/c8dt04278k
_journal_volume 48
_journal_year 2018
_chemical_formula_moiety 'C31 H30 B N6 O4 P Ru S3, 2(C H2 Cl2)'
_chemical_formula_sum 'C33 H34 B Cl4 N6 O4 P Ru S3'
_chemical_formula_weight 959.49
_space_group_crystal_system triclinic
_space_group_IT_number 2
_space_group_name_Hall '-P 1'
_space_group_name_H-M_alt 'P -1'
_symmetry_space_group_name_Hall '-P 1'
_symmetry_space_group_name_H-M 'P -1'
_atom_sites_solution_hydrogens geom
_audit_update_record
;
2018-10-19 deposited with the CCDC.
2018-11-26 downloaded from the CCDC.
;
_cell_angle_alpha 93.569(2)
_cell_angle_beta 108.863(3)
_cell_angle_gamma 114.826(2)
_cell_formula_units_Z 2
_cell_length_a 11.8771(4)
_cell_length_b 12.3847(4)
_cell_length_c 16.6567(5)
_cell_measurement_reflns_used 23
_cell_measurement_temperature 293(2)
_cell_measurement_theta_max 25.00
_cell_measurement_theta_min 11.19
_cell_volume 2047.58(13)
_computing_cell_refinement 'Siemens XSCANS'
_computing_data_collection 'Siemens XSCANS'
_computing_data_reduction 'Siemens SHELXTL'
_computing_molecular_graphics 'Bruker SHELXTL'
_computing_publication_material 'CIFTAB-2014 (Sheldrick, 2017)'
_computing_structure_refinement 'SHELXL-2017/1 (Sheldrick, 2017)'
_computing_structure_solution 'Siemens SHELXTL'
_diffrn_ambient_temperature 293(2)
_diffrn_measured_fraction_theta_full 0.923
_diffrn_measured_fraction_theta_max 0.923
_diffrn_measurement_device_type 'Siemens P4'
_diffrn_measurement_method '\w scans'
_diffrn_radiation_type CuK\a
_diffrn_radiation_wavelength 1.54178
_diffrn_reflns_av_R_equivalents 0.0528
_diffrn_reflns_av_unetI/netI 0.0418
_diffrn_reflns_Laue_measured_fraction_full 0.923
_diffrn_reflns_Laue_measured_fraction_max 0.923
_diffrn_reflns_limit_h_max 13
_diffrn_reflns_limit_h_min 0
_diffrn_reflns_limit_k_max 12
_diffrn_reflns_limit_k_min -13
_diffrn_reflns_limit_l_max 17
_diffrn_reflns_limit_l_min -18
_diffrn_reflns_number 5935
_diffrn_reflns_point_group_measured_fraction_full 0.923
_diffrn_reflns_point_group_measured_fraction_max 0.923
_diffrn_reflns_theta_full 59.996
_diffrn_reflns_theta_max 59.996
_diffrn_reflns_theta_min 2.881
_diffrn_source 'sealed tube'
_exptl_absorpt_coefficient_mu 7.671
_exptl_absorpt_correction_T_max 0.7450
_exptl_absorpt_correction_T_min 0.4350
_exptl_absorpt_correction_type psi-scan
_exptl_absorpt_process_details
;
Lamina [0 1 0]
XPREP - DATA PREPARATION & RECIPROCAL SPACE EXPLORATION    Ver. 5.03/486
COPYRIGHT(c) 1990-4 Siemens Analytical X-ray Insts.
;
_exptl_crystal_colour 'Pale yellow'
_exptl_crystal_density_diffrn 1.556
_exptl_crystal_description 'platy needles'
_exptl_crystal_F_000 972
_exptl_crystal_size_max 0.40
_exptl_crystal_size_mid 0.33
_exptl_crystal_size_min 0.07
_refine_diff_density_max 0.993
_refine_diff_density_min -1.135
_refine_diff_density_rms 0.090
_refine_ls_extinction_coef 0.00123(18)
_refine_ls_extinction_expression Fc^*^=kFc[1+0.001xFc^2^\l^3^/sin(2\q)]^-1/4^
_refine_ls_extinction_method 'SHELXL-2017/1 (Sheldrick 2017)'
_refine_ls_goodness_of_fit_ref 1.027
_refine_ls_hydrogen_treatment constr
_refine_ls_matrix_type full
_refine_ls_number_parameters 504
_refine_ls_number_reflns 5612
_refine_ls_number_restraints 187
_refine_ls_restrained_S_all 1.017
_refine_ls_R_factor_all 0.0600
_refine_ls_R_factor_gt 0.0501
_refine_ls_shift/su_max 0.001
_refine_ls_shift/su_mean 0.000
_refine_ls_structure_factor_coef Fsqd
_refine_ls_weighting_details 'w=1/[\s^2^(Fo^2^)+(0.0963P)^2^+0.8077P] where P=(Fo^2^+2Fc^2^)/3'
_refine_ls_weighting_scheme calc
_refine_ls_wR_factor_gt 0.1268
_refine_ls_wR_factor_ref 0.1345
_reflns_Friedel_coverage 0.000
_reflns_number_gt 4828
_reflns_number_total 5612
_reflns_threshold_expression 'I > 2\s(I)'
_cod_data_source_file c8dt04278k2.cif
_cod_data_source_block Compound_1k
_cod_depositor_comments 'Adding full bibliography for 7048239--7048243.cif.'
_cod_original_cell_volume 2047.58(12)
_cod_database_code 7048242
_shelx_shelxl_version_number 2017/1
_shelx_space_group_comment
;
The symmetry employed for this shelxl refinement is uniquely defined
by the following loop, which should always be used as a source of
symmetry information in preference to the above space-group names.
They are only intended as comments.
;

loop_
_space_group_symop_operation_xyz
'x, y, z'
'-x, -y, -z'

loop_
_atom_site_label
_atom_site_type_symbol
_atom_site_fract_x
_atom_site_fract_y
_atom_site_fract_z
_atom_site_U_iso_or_equiv
_atom_site_adp_type
_atom_site_occupancy
_atom_site_site_symmetry_order
_atom_site_calc_flag
_atom_site_refinement_flags_posn
_atom_site_refinement_flags_adp
_atom_site_refinement_flags_occupancy
_atom_site_disorder_assembly
_atom_site_disorder_group
Ru1 Ru 0.59602(4) 0.38921(3) 0.27044(2) 0.03478(17) Uani 1 1 d D . . . .
S1 S 0.78613(13) 0.56480(11) 0.37888(9) 0.0461(3) Uani 1 1 d . . . . .
S2 S 0.37307(13) 0.23752(12) 0.17569(9) 0.0494(3) Uani 1 1 d . . . . .
S3 S 0.61192(16) 0.50607(14) 0.15559(9) 0.0533(4) Uani 1 1 d . . . . .
P1 P 0.7077(5) 0.2996(5) 0.2247(3) 0.0384(10) Uani 0.795(7) 1 d D U P A 1
P1' P 0.6869(17) 0.2757(16) 0.2212(12) 0.039(4) Uani 0.205(7) 1 d D U P A 2
B1 B 0.4887(6) 0.4828(5) 0.2995(4) 0.0394(11) Uani 1 1 d . . . . .
C1 C 0.6989(5) 0.6093(5) 0.4261(3) 0.0411(11) Uani 1 1 d . . . . .
N2 N 0.5653(5) 0.5600(4) 0.3960(3) 0.0434(9) Uani 1 1 d . . . . .
C3 C 0.5334(6) 0.6225(5) 0.4510(3) 0.0495(13) Uani 1 1 d . . . . .
H3A H 0.447219 0.607708 0.444989 0.059 Uiso 1 1 calc R U . . .
C4 C 0.6486(7) 0.7073(6) 0.5136(4) 0.0578(15) Uani 1 1 d . . . . .
H4A H 0.657019 0.761613 0.558998 0.069 Uiso 1 1 calc R U . . .
N5 N 0.7527(5) 0.6987(4) 0.4981(3) 0.0528(11) Uani 1 1 d . . . . .
C6 C 0.8938(7) 0.7766(7) 0.5473(5) 0.0735(19) Uani 1 1 d . . . . .
H6A H 0.931930 0.731454 0.581026 0.110 Uiso 1 1 calc R U . . .
H6B H 0.905637 0.845152 0.585658 0.110 Uiso 1 1 calc R U . . .
H6C H 0.937945 0.805386 0.508125 0.110 Uiso 1 1 calc R U . . .
C7 C 0.2843(5) 0.2857(5) 0.2183(3) 0.0427(11) Uani 1 1 d . . . . .
N8 N 0.3380(4) 0.3899(4) 0.2776(3) 0.0427(9) Uani 1 1 d . . . . .
C9 C 0.2335(6) 0.3995(6) 0.2915(4) 0.0541(13) Uani 1 1 d . . . . .
H9A H 0.242225 0.464036 0.328939 0.065 Uiso 1 1 calc R U . . .
C10 C 0.1178(6) 0.3005(6) 0.2423(4) 0.0584(14) Uani 1 1 d . . . . .
H10A H 0.032196 0.283692 0.239016 0.070 Uiso 1 1 calc R U . . .
N11 N 0.1507(5) 0.2284(4) 0.1972(3) 0.0531(11) Uani 1 1 d . . . . .
C12 C 0.0572(7) 0.1111(7) 0.1360(5) 0.0696(18) Uani 1 1 d . . . . .
H12A H 0.069191 0.113430 0.081733 0.104 Uiso 1 1 calc R U . . .
H12B H -0.033266 0.094466 0.126424 0.104 Uiso 1 1 calc R U . . .
H12C H 0.073985 0.048028 0.159471 0.104 Uiso 1 1 calc R U . . .
C13 C 0.5402(6) 0.5898(5) 0.1803(3) 0.0448(11) Uani 1 1 d . . . . .
N14 N 0.4895(5) 0.5786(4) 0.2425(3) 0.0443(9) Uani 1 1 d . . . . .
C15 C 0.4453(7) 0.6657(6) 0.2457(4) 0.0574(14) Uani 1 1 d . . . . .
H15A H 0.406052 0.678110 0.283110 0.069 Uiso 1 1 calc R U . . .
C16 C 0.4694(7) 0.7288(6) 0.1853(4) 0.0634(16) Uani 1 1 d . . . . .
H16A H 0.450945 0.793387 0.173599 0.076 Uiso 1 1 calc R U . . .
N17 N 0.5265(5) 0.6800(5) 0.1440(3) 0.0539(11) Uani 1 1 d . . . . .
C18 C 0.5705(9) 0.7218(8) 0.0740(5) 0.077(2) Uani 1 1 d . . . . .
H18A H 0.532847 0.773537 0.050518 0.116 Uiso 1 1 calc R U . . .
H18B H 0.540674 0.652502 0.028813 0.116 Uiso 1 1 calc R U . . .
H18C H 0.666858 0.766976 0.096836 0.116 Uiso 1 1 calc R U . . .
C19 C 0.5719(5) 0.3136(4) 0.3588(3) 0.0380(10) Uani 1 1 d . . . . .
O19 O 0.5551(5) 0.2705(4) 0.4156(3) 0.0604(10) Uani 1 1 d . . . . .
O20 O 0.8521(5) 0.3751(4) 0.2160(3) 0.0512(13) Uani 0.795(7) 1 d D . P A 1
C21 C 0.9614(4) 0.4753(5) 0.2762(3) 0.0403(15) Uani 0.795(7) 1 d DG U P A 1
C22 C 1.0323(6) 0.5729(6) 0.2455(3) 0.062(2) Uani 0.795(7) 1 d G U P A 1
H22A H 1.001807 0.571126 0.186302 0.075 Uiso 0.795(7) 1 calc R U P A 1
C23 C 1.1489(7) 0.6732(5) 0.3034(5) 0.081(3) Uani 0.795(7) 1 d G U P A 1
H23A H 1.196374 0.738464 0.282871 0.097 Uiso 0.795(7) 1 calc R U P A 1
C24 C 1.1945(6) 0.6759(6) 0.3920(4) 0.078(3) Uani 0.795(7) 1 d G U P A 1
H24A H 1.272526 0.742938 0.430662 0.094 Uiso 0.795(7) 1 calc R U P A 1
C25 C 1.1236(8) 0.5783(7) 0.4226(3) 0.076(3) Uani 0.795(7) 1 d G U P A 1
H25A H 1.154114 0.580074 0.481884 0.092 Uiso 0.795(7) 1 calc R U P A 1
C26 C 1.0070(6) 0.4780(5) 0.3648(3) 0.0525(18) Uani 0.795(7) 1 d G U P A 1
H26A H 0.959546 0.412734 0.385316 0.063 Uiso 0.795(7) 1 calc R U P A 1
O27 O 0.7495(5) 0.2032(4) 0.2730(3) 0.0526(13) Uani 0.795(7) 1 d D . P A 1
C28 C 0.6684(5) 0.1205(5) 0.3075(4) 0.0478(18) Uani 0.795(7) 1 d DG U P A 1
C29 C 0.7296(5) 0.1071(6) 0.3901(4) 0.071(2) Uani 0.795(7) 1 d G U P A 1
H29A H 0.822140 0.152597 0.420004 0.085 Uiso 0.795(7) 1 calc R U P A 1
C30 C 0.6525(7) 0.0257(7) 0.4280(3) 0.089(3) Uani 0.795(7) 1 d G U P A 1
H30A H 0.693415 0.016785 0.483311 0.107 Uiso 0.795(7) 1 calc R U P A 1
C31 C 0.5141(7) -0.0423(6) 0.3834(4) 0.086(3) Uani 0.795(7) 1 d G U P A 1
H31A H 0.462521 -0.096716 0.408731 0.103 Uiso 0.795(7) 1 calc R U P A 1
C32 C 0.4529(5) -0.0289(6) 0.3007(4) 0.078(3) Uani 0.795(7) 1 d G U P A 1
H32A H 0.360349 -0.074406 0.270844 0.094 Uiso 0.795(7) 1 calc R U P A 1
C33 C 0.5300(6) 0.0525(5) 0.2628(3) 0.0578(19) Uani 0.795(7) 1 d G U P A 1
H33A H 0.489072 0.061405 0.207535 0.069 Uiso 0.795(7) 1 calc R U P A 1
O34 O 0.6277(6) 0.2240(6) 0.1238(3) 0.0452(13) Uani 0.795(7) 1 d D U P A 1
C35 C 0.6844(10) 0.1851(8) 0.0738(6) 0.051(3) Uani 0.795(7) 1 d DG U P A 1
C36 C 0.6665(8) 0.0660(7) 0.0670(5) 0.055(2) Uani 0.795(7) 1 d G U P A 1
H36A H 0.628961 0.018153 0.101404 0.065 Uiso 0.795(7) 1 calc R U P A 1
C37 C 0.7046(9) 0.0185(7) 0.0086(6) 0.065(3) Uani 0.795(7) 1 d G U P A 1
H37A H 0.692549 -0.061150 0.004029 0.078 Uiso 0.795(7) 1 calc R U P A 1
C38 C 0.7606(11) 0.0901(10) -0.0428(6) 0.064(3) Uani 0.795(7) 1 d G U P A 1
H38A H 0.786133 0.058281 -0.081881 0.077 Uiso 0.795(7) 1 calc R U P A 1
C39 C 0.7786(11) 0.2091(9) -0.0360(6) 0.066(3) Uani 0.795(7) 1 d G U P A 1
H39A H 0.816131 0.257015 -0.070416 0.080 Uiso 0.795(7) 1 calc R U P A 1
C40 C 0.7405(11) 0.2567(7) 0.0224(7) 0.063(3) Uani 0.795(7) 1 d G U P A 1
H40A H 0.752543 0.336320 0.026959 0.076 Uiso 0.795(7) 1 calc R U P A 1
O20' O 0.8442(14) 0.3096(14) 0.2663(10) 0.042(4) Uiso 0.205(7) 1 d D . P A 2
C21' C 0.9431(19) 0.4319(16) 0.2982(16) 0.042(6) Uiso 0.205(7) 1 d DG U P A 2
C22' C 0.974(3) 0.517(2) 0.2480(11) 0.060(6) Uiso 0.205(7) 1 d G U P A 2
H22B H 0.922101 0.496530 0.188606 0.072 Uiso 0.205(7) 1 calc R U P A 2
C23' C 1.082(3) 0.633(2) 0.2865(17) 0.075(7) Uiso 0.205(7) 1 d G U P A 2
H23B H 1.102806 0.690344 0.252877 0.090 Uiso 0.205(7) 1 calc R U P A 2
C24' C 1.160(3) 0.664(2) 0.3752(18) 0.073(8) Uiso 0.205(7) 1 d G U P A 2
H24B H 1.232102 0.741858 0.400975 0.087 Uiso 0.205(7) 1 calc R U P A 2
C25' C 1.129(3) 0.579(3) 0.4254(12) 0.070(9) Uiso 0.205(7) 1 d G U P A 2
H25B H 1.180694 0.599559 0.484804 0.084 Uiso 0.205(7) 1 calc R U P A 2
C26' C 1.021(3) 0.463(2) 0.3869(15) 0.059(7) Uiso 0.205(7) 1 d G U P A 2
H26B H 0.999989 0.405745 0.420535 0.071 Uiso 0.205(7) 1 calc R U P A 2
O27' O 0.6272(18) 0.1314(15) 0.2212(10) 0.048(5) Uiso 0.205(7) 1 d D . P A 2
C28' C 0.618(3) 0.087(2) 0.2946(12) 0.032(5) Uiso 0.205(7) 1 d DG U P A 2
C29' C 0.7252(18) 0.083(3) 0.3578(17) 0.069(8) Uiso 0.205(7) 1 d G U P A 2
H29B H 0.810332 0.120099 0.355960 0.083 Uiso 0.205(7) 1 calc R U P A 2
C30' C 0.705(2) 0.023(3) 0.4237(15) 0.089(9) Uiso 0.205(7) 1 d G U P A 2
H30B H 0.777093 0.020430 0.466043 0.107 Uiso 0.205(7) 1 calc R U P A 2
C31' C 0.578(3) -0.032(3) 0.4265(18) 0.088(8) Uiso 0.205(7) 1 d G U P A 2
H31B H 0.564843 -0.071961 0.470599 0.106 Uiso 0.205(7) 1 calc R U P A 2
C32' C 0.471(2) -0.028(3) 0.363(2) 0.067(7) Uiso 0.205(7) 1 d G U P A 2
H32B H 0.385830 -0.064685 0.365072 0.080 Uiso 0.205(7) 1 calc R U P A 2
C33' C 0.491(2) 0.032(2) 0.2973(15) 0.054(6) Uiso 0.205(7) 1 d G U P A 2
H33B H 0.419066 0.034983 0.254988 0.065 Uiso 0.205(7) 1 calc R U P A 2
O34' O 0.661(2) 0.2647(19) 0.1192(12) 0.036(6) Uiso 0.205(7) 1 d D U P A 2
C35' C 0.676(4) 0.183(3) 0.068(2) 0.042(8) Uiso 0.205(7) 1 d DG U P A 2
C36' C 0.628(3) 0.057(3) 0.047(2) 0.053(8) Uiso 0.205(7) 1 d G U P A 2
H36B H 0.568787 0.006928 0.069969 0.064 Uiso 0.205(7) 1 calc R U P A 2
C37' C 0.668(4) 0.007(2) -0.008(2) 0.056(8) Uiso 0.205(7) 1 d G U P A 2
H37B H 0.635964 -0.077591 -0.022197 0.067 Uiso 0.205(7) 1 calc R U P A 2
C38' C 0.756(4) 0.082(4) -0.043(3) 0.069(9) Uiso 0.205(7) 1 d G U P A 2
H38B H 0.783193 0.047882 -0.079810 0.082 Uiso 0.205(7) 1 calc R U P A 2
C39' C 0.804(4) 0.208(4) -0.022(3) 0.057(8) Uiso 0.205(7) 1 d G U P A 2
H39B H 0.863246 0.257877 -0.045256 0.069 Uiso 0.205(7) 1 calc R U P A 2
C40' C 0.764(5) 0.258(2) 0.033(3) 0.067(9) Uiso 0.205(7) 1 d G U P A 2
H40B H 0.796070 0.342399 0.046910 0.080 Uiso 0.205(7) 1 calc R U P A 2
C50 C 0.7812(9) 0.6258(8) 0.0000(5) 0.084(2) Uani 1 1 d . . . . .
H50A H 0.737792 0.571197 0.032130 0.101 Uiso 1 1 calc R U . . .
H50B H 0.713727 0.639919 -0.042575 0.101 Uiso 1 1 calc R U . . .
Cl1 Cl 0.9075(3) 0.7657(3) 0.07248(19) 0.1142(9) Uani 1 1 d . . . . .
Cl2 Cl 0.8448(3) 0.5572(2) -0.0535(2) 0.1141(8) Uani 1 1 d . . . . .
C60 C 0.9512(15) 0.8363(10) 0.3064(9) 0.128(4) Uani 1 1 d . . . . .
H60A H 0.963503 0.789490 0.350057 0.154 Uiso 1 1 calc R U . . .
H60B H 0.909133 0.780944 0.249569 0.154 Uiso 1 1 calc R U . . .
Cl3 Cl 1.1052(4) 0.9468(3) 0.3170(3) 0.1330(10) Uani 1 1 d . . . . .
Cl4 Cl 0.8446(4) 0.8913(4) 0.3171(3) 0.1757(19) Uani 1 1 d . . . . .

loop_
_atom_site_aniso_label
_atom_site_aniso_U_11
_atom_site_aniso_U_22
_atom_site_aniso_U_33
_atom_site_aniso_U_23
_atom_site_aniso_U_13
_atom_site_aniso_U_12
Ru1 0.0423(2) 0.0352(2) 0.0347(2) 0.00443(14) 0.01612(15) 0.02462(16)
S1 0.0434(6) 0.0430(6) 0.0516(7) -0.0019(5) 0.0190(5) 0.0210(5)
S2 0.0483(7) 0.0496(7) 0.0467(7) -0.0075(6) 0.0093(5) 0.0286(6)
S3 0.0795(9) 0.0616(8) 0.0511(7) 0.0238(6) 0.0386(7) 0.0497(8)
P1 0.0431(14) 0.0361(15) 0.0386(15) 0.0022(10) 0.0140(10) 0.0229(12)
P1' 0.051(7) 0.040(8) 0.047(7) 0.004(4) 0.027(5) 0.034(6)
B1 0.046(3) 0.037(3) 0.039(3) 0.006(2) 0.018(2) 0.022(2)
C1 0.049(3) 0.039(2) 0.039(2) 0.004(2) 0.019(2) 0.023(2)
N2 0.053(3) 0.044(2) 0.040(2) 0.0039(19) 0.0201(19) 0.028(2)
C3 0.062(3) 0.051(3) 0.046(3) 0.001(2) 0.025(3) 0.034(3)
C4 0.077(4) 0.056(3) 0.049(3) -0.004(3) 0.030(3) 0.037(3)
N5 0.061(3) 0.047(2) 0.048(2) -0.004(2) 0.021(2) 0.025(2)
C6 0.065(4) 0.063(4) 0.067(4) -0.015(3) 0.016(3) 0.019(3)
C7 0.043(3) 0.042(2) 0.042(2) 0.004(2) 0.011(2) 0.024(2)
N8 0.042(2) 0.046(2) 0.046(2) 0.0059(19) 0.0185(18) 0.0254(19)
C9 0.051(3) 0.059(3) 0.066(3) 0.010(3) 0.030(3) 0.032(3)
C10 0.045(3) 0.065(3) 0.069(4) 0.007(3) 0.024(3) 0.029(3)
N11 0.047(3) 0.050(3) 0.057(3) 0.006(2) 0.014(2) 0.024(2)
C12 0.053(3) 0.064(4) 0.061(4) -0.006(3) 0.004(3) 0.017(3)
C13 0.053(3) 0.043(3) 0.044(3) 0.010(2) 0.020(2) 0.027(2)
N14 0.054(2) 0.045(2) 0.044(2) 0.0083(19) 0.0201(19) 0.032(2)
C15 0.074(4) 0.056(3) 0.064(3) 0.014(3) 0.028(3) 0.049(3)
C16 0.087(4) 0.059(3) 0.067(4) 0.023(3) 0.029(3) 0.053(4)
N17 0.069(3) 0.056(3) 0.055(3) 0.024(2) 0.028(2) 0.042(2)
C18 0.114(6) 0.085(5) 0.072(4) 0.045(4) 0.049(4) 0.067(5)
C19 0.039(2) 0.038(2) 0.037(2) 0.004(2) 0.0148(19) 0.019(2)
O19 0.081(3) 0.067(2) 0.057(2) 0.023(2) 0.038(2) 0.046(2)
O20 0.045(3) 0.053(3) 0.053(3) -0.005(2) 0.022(2) 0.020(2)
C21 0.041(3) 0.033(3) 0.050(3) 0.005(3) 0.018(3) 0.020(3)
C22 0.065(5) 0.057(4) 0.063(4) 0.017(4) 0.025(4) 0.025(4)
C23 0.055(5) 0.054(4) 0.118(8) 0.026(5) 0.025(5) 0.016(4)
C24 0.056(5) 0.062(5) 0.086(6) -0.007(5) 0.008(5) 0.019(4)
C25 0.053(5) 0.091(7) 0.065(5) -0.014(5) 0.005(4) 0.034(5)
C26 0.057(4) 0.053(4) 0.056(5) 0.011(4) 0.026(4) 0.030(3)
O27 0.054(3) 0.051(3) 0.068(3) 0.014(2) 0.025(2) 0.036(2)
C28 0.051(4) 0.041(4) 0.058(4) 0.007(3) 0.024(4) 0.026(4)
C29 0.069(5) 0.074(5) 0.077(6) 0.025(5) 0.024(4) 0.041(4)
C30 0.116(8) 0.094(6) 0.074(5) 0.041(5) 0.039(5) 0.059(6)
C31 0.098(7) 0.064(5) 0.094(7) 0.030(5) 0.050(7) 0.026(5)
C32 0.077(5) 0.062(5) 0.085(6) 0.007(5) 0.037(5) 0.020(4)
C33 0.068(5) 0.039(3) 0.066(4) 0.007(3) 0.029(4) 0.023(3)
O34 0.043(3) 0.044(3) 0.048(3) -0.005(2) 0.018(2) 0.022(3)
C35 0.047(4) 0.070(5) 0.036(4) -0.010(3) 0.006(3) 0.037(4)
C36 0.057(5) 0.049(4) 0.057(5) -0.003(4) 0.023(5) 0.025(4)
C37 0.062(6) 0.056(4) 0.070(6) -0.013(4) 0.023(5) 0.028(4)
C38 0.064(5) 0.083(6) 0.051(4) -0.011(4) 0.022(4) 0.043(4)
C39 0.075(7) 0.091(6) 0.044(5) 0.014(4) 0.027(5) 0.046(5)
C40 0.081(7) 0.066(5) 0.055(5) 0.009(4) 0.026(5) 0.047(4)
C50 0.077(5) 0.091(5) 0.069(4) 0.022(4) 0.026(4) 0.028(4)
Cl1 0.1005(17) 0.1082(17) 0.1116(17) -0.0089(15) 0.0541(14) 0.0238(14)
Cl2 0.131(2) 0.0894(15) 0.1167(18) 0.0096(14) 0.0567(16) 0.0423(15)
C60 0.187(13) 0.080(6) 0.127(9) 0.014(6) 0.085(9) 0.054(7)
Cl3 0.142(3) 0.0931(16) 0.154(3) 0.0263(18) 0.048(2) 0.0519(17)
Cl4 0.130(3) 0.131(3) 0.220(4) -0.037(3) 0.038(3) 0.052(2)

loop_
_atom_type_symbol
_atom_type_description
_atom_type_scat_dispersion_real
_atom_type_scat_dispersion_imag
_atom_type_scat_source
C C 0.0181 0.0091 'International Tables Vol C Tables 4.2.6.8 and 6.1.1.4'
H H 0.0000 0.0000 'International Tables Vol C Tables 4.2.6.8 and 6.1.1.4'
B B 0.0090 0.0039 'International Tables Vol C Tables 4.2.6.8 and 6.1.1.4'
N N 0.0311 0.0180 'International Tables Vol C Tables 4.2.6.8 and 6.1.1.4'
O O 0.0492 0.0322 'International Tables Vol C Tables 4.2.6.8 and 6.1.1.4'
P P 0.2955 0.4335 'International Tables Vol C Tables 4.2.6.8 and 6.1.1.4'
S S 0.3331 0.5567 'International Tables Vol C Tables 4.2.6.8 and 6.1.1.4'
Cl Cl 0.3639 0.7018 'International Tables Vol C Tables 4.2.6.8 and 6.1.1.4'
Ru Ru 0.0552 3.2960 'International Tables Vol C Tables 4.2.6.8 and 6.1.1.4'

loop_
_geom_angle_atom_site_label_1
_geom_angle_atom_site_label_2
_geom_angle_atom_site_label_3
_geom_angle
C19 Ru1 B1 87.1(2)
C19 Ru1 P1 99.7(2)
B1 Ru1 P1 173.1(2)
C19 Ru1 P1' 96.0(5)
B1 Ru1 P1' 172.4(5)
C19 Ru1 S2 88.41(15)
B1 Ru1 S2 82.88(15)
P1 Ru1 S2 96.05(13)
P1' Ru1 S2 90.2(4)
C19 Ru1 S1 88.40(15)
B1 Ru1 S1 81.54(15)
P1 Ru1 S1 99.71(13)
P1' Ru1 S1 105.5(4)
S2 Ru1 S1 164.23(4)
C19 Ru1 S3 172.11(15)
B1 Ru1 S3 85.02(15)
P1 Ru1 S3 88.15(14)
P1' Ru1 S3 91.8(5)
S2 Ru1 S3 90.63(5)
S1 Ru1 S3 90.42(5)
C1 S1 Ru1 97.84(18)
C7 S2 Ru1 98.31(18)
C13 S3 Ru1 97.11(19)
O34 P1 O20 95.1(4)
O34 P1 O27 102.0(4)
O20 P1 O27 94.2(3)
O34 P1 Ru1 112.9(3)
O20 P1 Ru1 124.6(3)
O27 P1 Ru1 122.7(3)
O34' P1' O20' 103.1(13)
O34' P1' O27' 98.5(13)
O20' P1' O27' 96.4(12)
O34' P1' Ru1 113.2(11)
O20' P1' Ru1 122.5(11)
O27' P1' Ru1 119.2(11)
N14 B1 N8 107.3(4)
N14 B1 N2 104.8(4)
N8 B1 N2 113.5(4)
N14 B1 Ru1 110.1(3)
N8 B1 Ru1 110.8(3)
N2 B1 Ru1 110.0(3)
N2 C1 N5 109.2(4)
N2 C1 S1 124.5(4)
N5 C1 S1 126.2(4)
C1 N2 C3 107.3(4)
C1 N2 B1 115.5(4)
C3 N2 B1 133.7(5)
C4 C3 N2 108.1(5)
C3 C4 N5 107.1(5)
C1 N5 C4 108.2(5)
C1 N5 C6 126.0(5)
C4 N5 C6 125.7(5)
N8 C7 N11 108.6(5)
N8 C7 S2 124.8(4)
N11 C7 S2 126.6(4)
C7 N8 C9 107.4(5)
C7 N8 B1 117.3(4)
C9 N8 B1 133.6(5)
C10 C9 N8 108.8(5)
C9 C10 N11 106.5(5)
C7 N11 C10 108.7(5)
C7 N11 C12 125.2(5)
C10 N11 C12 126.2(5)
N14 C13 N17 107.8(5)
N14 C13 S3 125.1(4)
N17 C13 S3 127.2(4)
C13 N14 C15 108.1(5)
C13 N14 B1 122.4(4)
C15 N14 B1 129.5(5)
C16 C15 N14 107.9(5)
C15 C16 N17 107.1(5)
C13 N17 C16 109.1(5)
C13 N17 C18 125.1(5)
C16 N17 C18 125.8(5)
O19 C19 Ru1 176.5(4)
C21 O20 P1 125.3(4)
O20 C21 C22 117.8(5)
O20 C21 C26 122.1(5)
C22 C21 C26 120.0
C21 C22 C23 120.0
C22 C23 C24 120.0
C25 C24 C23 120.0
C26 C25 C24 120.0
C25 C26 C21 120.0
C28 O27 P1 121.7(4)
O27 C28 C29 117.7(5)
O27 C28 C33 122.3(5)
C29 C28 C33 120.0
C30 C29 C28 120.0
C29 C30 C31 120.0
C32 C31 C30 120.0
C31 C32 C33 120.0
C32 C33 C28 120.0
C35 O34 P1 124.7(6)
C36 C35 C40 120.0
C36 C35 O34 118.3(7)
C40 C35 O34 121.1(7)
C35 C36 C37 120.0
C38 C37 C36 120.0
C39 C38 C37 120.0
C38 C39 C40 120.0
C39 C40 C35 120.0
C21' O20' P1' 120.3(16)
C22' C21' C26' 120.0
C22' C21' O20' 126(2)
C26' C21' O20' 114(2)
C21' C22' C23' 120.0
C22' C23' C24' 120.0
C25' C24' C23' 120.0
C24' C25' C26' 120.0
C25' C26' C21' 120.0
C28' O27' P1' 122.9(17)
O27' C28' C29' 123(2)
O27' C28' C33' 117(2)
C29' C28' C33' 120.0
C30' C29' C28' 120.0
C31' C30' C29' 120.0
C30' C31' C32' 120.0
C33' C32' C31' 120.0
C32' C33' C28' 120.0
C35' O34' P1' 126(2)
O34' C35' C36' 137(3)
O34' C35' C40' 103(3)
C36' C35' C40' 120.0
C37' C36' C35' 120.0
C36' C37' C38' 120.0
C39' C38' C37' 120.0
C38' C39' C40' 120.0
C39' C40' C35' 120.0
Cl2 C50 Cl1 111.9(5)
Cl3 C60 Cl4 114.2(6)

loop_
_geom_bond_atom_site_label_1
_geom_bond_atom_site_label_2
_geom_bond_distance
Ru1 C19 1.829(5)
Ru1 B1 2.184(6)
Ru1 P1 2.314(4)
Ru1 P1' 2.349(13)
Ru1 S2 2.4048(14)
Ru1 S1 2.4167(13)
Ru1 S3 2.4776(14)
S1 C1 1.718(5)
S2 C7 1.712(5)
S3 C13 1.699(5)
P1 O34 1.622(6)
P1 O20 1.634(7)
P1 O27 1.636(6)
P1' O34' 1.613(14)
P1' O20' 1.620(14)
P1' O27' 1.622(14)
B1 N14 1.564(7)
B1 N8 1.568(7)
B1 N2 1.568(7)
C1 N2 1.332(7)
C1 N5 1.347(7)
N2 C3 1.401(7)
C3 C4 1.341(9)
C4 N5 1.386(8)
N5 C6 1.438(9)
C7 N8 1.338(7)
C7 N11 1.345(7)
N8 C9 1.383(7)
C9 C10 1.340(9)
C10 N11 1.383(8)
N11 C12 1.453(8)
C13 N14 1.344(7)
C13 N17 1.346(7)
N14 C15 1.388(7)
C15 C16 1.342(9)
C16 N17 1.377(8)
N17 C18 1.463(8)
C19 O19 1.146(6)
O20 C21 1.372(6)
C21 C22 1.3900
C21 C26 1.3900
C22 C23 1.3900
C23 C24 1.3900
C24 C25 1.3900
C25 C26 1.3900
O27 C28 1.382(6)
C28 C29 1.3900
C28 C33 1.3900
C29 C30 1.3900
C30 C31 1.3900
C31 C32 1.3900
C32 C33 1.3900
O34 C35 1.402(6)
C35 C36 1.3900
C35 C40 1.3900
C36 C37 1.3900
C37 C38 1.3900
C38 C39 1.3900
C39 C40 1.3900
O20' C21' 1.399(15)
C21' C22' 1.3900
C21' C26' 1.3900
C22' C23' 1.3900
C23' C24' 1.3900
C24' C25' 1.3900
C25' C26' 1.3900
O27' C28' 1.387(14)
C28' C29' 1.3900
C28' C33' 1.3900
C29' C30' 1.3900
C30' C31' 1.3900
C31' C32' 1.3900
C32' C33' 1.3900
O34' C35' 1.388(15)
C35' C36' 1.3900
C35' C40' 1.3900
C36' C37' 1.3900
C37' C38' 1.3900
C38' C39' 1.3900
C39' C40' 1.3900
C50 Cl2 1.722(10)
C50 Cl1 1.759(9)
C60 Cl3 1.705(14)
C60 Cl4 1.719(14)
